data_4126013
loop_
_publ_author_name
'Yu, Songjie'
'Wu, Caizhi'
'Ge, Shaozhong'

_publ_section_title
;
 Cobalt-Catalyzed Asymmetric Hydroboration/Cyclization of 1,6-Enynes with
 Pinacolborane.
;
_journal_issue 19
_journal_name_full 'Journal of the American Chemical Society'
_journal_page_first 6526
_journal_page_last 6529
_journal_paper_doi 10.1021/jacs.7b01708
_journal_volume 139
_journal_year 2017
_chemical_absolute_configuration ad
_chemical_formula_sum 'C19 H24 B F3 O3'
_chemical_formula_weight 368.19
_space_group_crystal_system orthorhombic
_space_group_IT_number 19
_space_group_name_Hall 'P 2ac 2ab'
_space_group_name_H-M_alt 'P 21 21 21'
_symmetry_space_group_name_Hall 'P 2ac 2ab'
_symmetry_space_group_name_H-M 'P 21 21 21'
_atom_sites_solution_hydrogens geom
_audit_creation_method SHELXL-2014/7
_cell_angle_alpha 90
_cell_angle_beta 90
_cell_angle_gamma 90
_cell_formula_units_Z 4
_cell_length_a 6.1260(4)
_cell_length_b 12.1135(7)
_cell_length_c 24.9789(15)
_cell_measurement_reflns_used 9974
_cell_measurement_temperature 100(2)
_cell_measurement_theta_max 78.77
_cell_measurement_theta_min 3.54
_cell_volume 1853.6(2)
_computing_cell_refinement 'APEX3 v2016.1-0 (Bruker AXS)'
_computing_data_collection 'APEX3 (Bruker AXS)'
_computing_data_reduction 'SAINT V8.32B (Bruker AXS Inc., 2014)'
_computing_molecular_graphics 'Bruker SHELXTL'
_computing_publication_material 'Bruker SHELXTL'
_computing_structure_refinement 'SHELXL--2014 (Sheldrick 2014)'
_computing_structure_solution 'SHELXT--(Sheldrick 2015)'
_diffrn_ambient_temperature 100(2)
_diffrn_measured_fraction_theta_full 1.000
_diffrn_measured_fraction_theta_max 1.000
_diffrn_measurement_device_type 'Bruker D8 Venture'
_diffrn_measurement_method '\f and \w scans'
_diffrn_radiation_type CuK\a
_diffrn_radiation_wavelength 1.54178
_diffrn_reflns_av_R_equivalents 0.0496
_diffrn_reflns_av_unetI/netI 0.0211
_diffrn_reflns_Laue_measured_fraction_full 1.000
_diffrn_reflns_Laue_measured_fraction_max 1.000
_diffrn_reflns_limit_h_max 7
_diffrn_reflns_limit_h_min -7
_diffrn_reflns_limit_k_max 14
_diffrn_reflns_limit_k_min -14
_diffrn_reflns_limit_l_max 29
_diffrn_reflns_limit_l_min -29
_diffrn_reflns_number 35592
_diffrn_reflns_point_group_measured_fraction_full 1.000
_diffrn_reflns_point_group_measured_fraction_max 1.000
_diffrn_reflns_theta_full 66.594
_diffrn_reflns_theta_max 66.594
_diffrn_reflns_theta_min 3.539
_exptl_absorpt_coefficient_mu 0.900
_exptl_absorpt_correction_T_max 0.7542
_exptl_absorpt_correction_T_min 0.5549
_exptl_absorpt_correction_type multi-scan
_exptl_absorpt_process_details 'Sadabs, (Sheldrick 2012)'
_exptl_crystal_colour Colourless
_exptl_crystal_density_diffrn 1.319
_exptl_crystal_density_meas ?
_exptl_crystal_density_method 'Not Measured'
_exptl_crystal_description Rod
_exptl_crystal_F_000 776
_exptl_crystal_size_max 0.448
_exptl_crystal_size_mid 0.160
_exptl_crystal_size_min 0.115
_refine_diff_density_max 0.183
_refine_diff_density_min -0.206
_refine_diff_density_rms 0.043
_refine_ls_abs_structure_details
; 
 Flack x determined using 1316 quotients [(I+)-(I-)]/[(I+)+(I-)] 
 (Parsons, Flack and Wagner, Acta Cryst. B69 (2013) 249-259). 
;
_refine_ls_abs_structure_Flack 0.09(3)
_refine_ls_extinction_method none
_refine_ls_goodness_of_fit_ref 1.065
_refine_ls_hydrogen_treatment constr
_refine_ls_matrix_type full
_refine_ls_number_parameters 240
_refine_ls_number_reflns 3281
_refine_ls_number_restraints 0
_refine_ls_restrained_S_all 1.065
_refine_ls_R_factor_all 0.0292
_refine_ls_R_factor_gt 0.0285
_refine_ls_shift/su_max 0.000
_refine_ls_shift/su_mean 0.000
_refine_ls_structure_factor_coef Fsqd
_refine_ls_weighting_details 'w=1/[\s^2^(Fo^2^)+(0.0376P)^2^+0.5030P] where P=(Fo^2^+2Fc^2^)/3'
_refine_ls_weighting_scheme calc
_refine_ls_wR_factor_gt 0.0718
_refine_ls_wR_factor_ref 0.0724
_reflns_Friedel_coverage 0.705
_reflns_Friedel_fraction_full 1.000
_reflns_Friedel_fraction_max 1.000
_reflns_number_gt 3214
_reflns_number_total 3281
_reflns_threshold_expression 'I > 2\s(I)'
_cod_data_source_file ja7b01708_si_002.cif
_cod_data_source_block g737
_cod_depositor_comments
;
The following automatic conversions were performed:

'_exptl_absorpt_correction_type' value 'Multi-scan' changed to
'multi-scan' according to
/home/data/users/saulius/crontab/automatic-downloads/rss-feeds/ACS/lib/dictionaries/cif_core.dic
dictionary named 'cif_core.dic' version 2.4.2 from 2011-04-26.

'_exptl_crystal_density_meas' value 'Not Measured' was changed to '?'
- the value is perceived as not measured.

Automatic conversion script
Id: cif_fix_values 4973 2017-02-22 13:04:09Z antanas 

 Adding full bibliography for 4126012--4126014.cif.
;
_cod_database_code 4126013
_shelx_shelxl_version_number 2014/7
_shelx_space_group_comment
; 
The symmetry employed for this shelxl refinement is uniquely defined 
by the following loop, which should always be used as a source of 
symmetry information in preference to the above space-group names. 
They are only intended as comments. 
;
_shelx_estimated_absorpt_t_min 0.689
_shelx_estimated_absorpt_t_max 0.904
_computing_bruker_data_scaling 'SADABS V2012/1 (Bruker AXS Inc.)'

loop_
_space_group_symop_operation_xyz
'x, y, z'
'-x+1/2, -y, z+1/2'
'-x, y+1/2, -z+1/2'
'x+1/2, -y+1/2, -z'

loop_
_atom_site_label
_atom_site_type_symbol
_atom_site_fract_x
_atom_site_fract_y
_atom_site_fract_z
_atom_site_U_iso_or_equiv
_atom_site_adp_type
_atom_site_occupancy
_atom_site_site_symmetry_order
_atom_site_calc_flag
_atom_site_refinement_flags_posn
_atom_site_refinement_flags_adp
B1 B 0.5324(3) 0.26418(17) 0.67992(8) 0.0161(4) Uani 1 1 d . .
F1 F 0.9981(3) 0.76132(10) 0.60805(6) 0.0490(4) Uani 1 1 d . .
F2 F 1.2686(2) 0.68294(11) 0.57078(6) 0.0410(4) Uani 1 1 d . .
F3 F 0.9914(2) 0.72860(10) 0.52401(5) 0.0370(3) Uani 1 1 d . .
O1 O 0.7333(3) 0.07619(13) 0.51404(6) 0.0343(4) Uani 1 1 d . .
O2 O 0.4626(2) 0.35856(10) 0.70474(5) 0.0180(3) Uani 1 1 d . .
O3 O 0.4939(2) 0.17066(10) 0.70936(5) 0.0168(3) Uani 1 1 d . .
C1 C 0.7033(4) 0.00147(18) 0.55804(9) 0.0302(5) Uani 1 1 d . .
H1A H 0.8457 -0.0208 0.5733 0.036 Uiso 1 1 calc R U
H1B H 0.6239 -0.0655 0.5464 0.036 Uiso 1 1 calc R U
C2 C 0.5698(3) 0.06621(15) 0.59888(8) 0.0191(4) Uani 1 1 d . .
H2 H 0.6009 0.0396 0.6360 0.023 Uiso 1 1 calc R U
C3 C 0.6591(3) 0.18154(16) 0.59086(7) 0.0174(4) Uani 1 1 d . .
C4 C 0.7741(3) 0.18149(16) 0.53731(8) 0.0225(4) Uani 1 1 d . .
H4A H 0.7162 0.2410 0.5141 0.027 Uiso 1 1 calc R U
H4B H 0.9329 0.1931 0.5421 0.027 Uiso 1 1 calc R U
C5 C 0.3247(3) 0.06027(18) 0.58699(9) 0.0263(4) Uani 1 1 d . .
H5A H 0.2459 0.1094 0.6115 0.040 Uiso 1 1 calc R U
H5B H 0.2735 -0.0157 0.5919 0.040 Uiso 1 1 calc R U
H5C H 0.2979 0.0833 0.5500 0.040 Uiso 1 1 calc R U
C6 C 0.6465(3) 0.26817(16) 0.62426(7) 0.0165(4) Uani 1 1 d . .
C7 C 0.7512(3) 0.37557(15) 0.60837(7) 0.0159(4) Uani 1 1 d . .
C8 C 0.6470(3) 0.45043(16) 0.57446(7) 0.0179(4) Uani 1 1 d . .
H8 H 0.5074 0.4331 0.5602 0.021 Uiso 1 1 calc R U
C9 C 0.7457(3) 0.55013(16) 0.56137(7) 0.0186(4) Uani 1 1 d . .
H9 H 0.6735 0.6006 0.5383 0.022 Uiso 1 1 calc R U
C10 C 0.9495(3) 0.57602(15) 0.58195(7) 0.0172(4) Uani 1 1 d . .
C11 C 1.0565(3) 0.50199(16) 0.61530(8) 0.0206(4) Uani 1 1 d . .
H11 H 1.1965 0.5193 0.6293 0.025 Uiso 1 1 calc R U
C12 C 0.9575(3) 0.40283(16) 0.62801(8) 0.0211(4) Uani 1 1 d . .
H12 H 1.0316 0.3521 0.6506 0.025 Uiso 1 1 calc R U
C13 C 1.0509(3) 0.68564(17) 0.57090(8) 0.0222(4) Uani 1 1 d . .
C14 C 0.4018(3) 0.33004(14) 0.75971(7) 0.0150(4) Uani 1 1 d . .
C15 C 0.3627(3) 0.20183(14) 0.75599(7) 0.0150(4) Uani 1 1 d . .
C16 C 0.5945(3) 0.36067(16) 0.79492(8) 0.0205(4) Uani 1 1 d . .
H16A H 0.7232 0.3185 0.7838 0.031 Uiso 1 1 calc R U
H16B H 0.5601 0.3435 0.8323 0.031 Uiso 1 1 calc R U
H16C H 0.6245 0.4398 0.7914 0.031 Uiso 1 1 calc R U
C17 C 0.2038(3) 0.39823(15) 0.77479(8) 0.0184(4) Uani 1 1 d . .
H17A H 0.2432 0.4766 0.7751 0.028 Uiso 1 1 calc R U
H17B H 0.1530 0.3764 0.8104 0.028 Uiso 1 1 calc R U
H17C H 0.0873 0.3858 0.7486 0.028 Uiso 1 1 calc R U
C18 C 0.4446(3) 0.13763(15) 0.80404(7) 0.0206(4) Uani 1 1 d . .
H18A H 0.4144 0.0589 0.7989 0.031 Uiso 1 1 calc R U
H18B H 0.3701 0.1637 0.8364 0.031 Uiso 1 1 calc R U
H18C H 0.6022 0.1488 0.8079 0.031 Uiso 1 1 calc R U
C19 C 0.1281(3) 0.17005(16) 0.74366(8) 0.0219(4) Uani 1 1 d . .
H19A H 0.0759 0.2128 0.7129 0.033 Uiso 1 1 calc R U
H19B H 0.0361 0.1857 0.7749 0.033 Uiso 1 1 calc R U
H19C H 0.1208 0.0911 0.7353 0.033 Uiso 1 1 calc R U

loop_
_atom_site_aniso_label
_atom_site_aniso_U_11
_atom_site_aniso_U_22
_atom_site_aniso_U_33
_atom_site_aniso_U_23
_atom_site_aniso_U_13
_atom_site_aniso_U_12
B1 0.0129(9) 0.0151(9) 0.0202(10) 0.0004(8) -0.0024(8) -0.0001(8)
F1 0.0755(11) 0.0238(6) 0.0475(8) -0.0129(6) 0.0286(8) -0.0168(7)
F2 0.0225(6) 0.0357(7) 0.0647(9) 0.0196(7) 0.0003(6) -0.0102(6)
F3 0.0462(8) 0.0286(6) 0.0364(7) 0.0169(5) -0.0101(6) -0.0122(6)
O1 0.0436(10) 0.0329(8) 0.0263(8) -0.0104(6) 0.0117(7) -0.0082(7)
O2 0.0216(6) 0.0137(6) 0.0188(6) 0.0025(5) 0.0055(5) -0.0003(5)
O3 0.0191(6) 0.0133(6) 0.0179(6) 0.0004(5) 0.0045(5) 0.0006(5)
C1 0.0323(12) 0.0230(10) 0.0354(12) -0.0062(9) 0.0060(10) -0.0013(9)
C2 0.0214(9) 0.0174(9) 0.0185(9) -0.0007(7) -0.0009(8) -0.0009(8)
C3 0.0142(8) 0.0196(9) 0.0185(9) 0.0019(7) -0.0013(7) 0.0010(7)
C4 0.0233(10) 0.0233(10) 0.0210(9) -0.0017(8) 0.0026(8) 0.0001(8)
C5 0.0244(10) 0.0263(10) 0.0284(10) 0.0003(9) -0.0023(8) -0.0042(9)
C6 0.0134(8) 0.0176(9) 0.0184(9) 0.0023(7) -0.0023(7) 0.0002(7)
C7 0.0158(8) 0.0177(9) 0.0142(8) -0.0010(7) 0.0024(7) 0.0006(7)
C8 0.0146(8) 0.0209(9) 0.0182(9) 0.0001(8) -0.0016(7) -0.0015(8)
C9 0.0197(9) 0.0182(9) 0.0178(9) 0.0034(7) 0.0011(8) 0.0024(8)
C10 0.0182(9) 0.0171(9) 0.0161(8) -0.0001(7) 0.0036(7) -0.0003(7)
C11 0.0170(9) 0.0228(10) 0.0221(9) 0.0004(8) -0.0025(8) -0.0019(8)
C12 0.0215(9) 0.0206(9) 0.0212(9) 0.0058(7) -0.0033(8) 0.0019(8)
C13 0.0228(9) 0.0228(9) 0.0210(9) -0.0003(8) 0.0045(8) -0.0026(8)
C14 0.0141(9) 0.0140(8) 0.0170(8) 0.0021(7) 0.0036(7) -0.0016(7)
C15 0.0151(9) 0.0127(8) 0.0171(8) 0.0009(7) 0.0029(7) 0.0010(7)
C16 0.0162(9) 0.0195(9) 0.0260(10) -0.0019(8) 0.0000(8) -0.0004(7)
C17 0.0156(9) 0.0165(9) 0.0230(9) -0.0003(7) 0.0011(7) 0.0015(7)
C18 0.0245(10) 0.0166(9) 0.0208(9) 0.0029(7) 0.0044(8) 0.0038(8)
C19 0.0180(10) 0.0164(9) 0.0312(11) 0.0014(8) 0.0019(8) -0.0037(8)

loop_
_atom_type_symbol
_atom_type_description
_atom_type_scat_dispersion_real
_atom_type_scat_dispersion_imag
_atom_type_scat_source
C C 0.0181 0.0091 'International Tables Vol C Tables 4.2.6.8 and 6.1.1.4'
H H 0.0000 0.0000 'International Tables Vol C Tables 4.2.6.8 and 6.1.1.4'
B B 0.0090 0.0039 'International Tables Vol C Tables 4.2.6.8 and 6.1.1.4'
O O 0.0492 0.0322 'International Tables Vol C Tables 4.2.6.8 and 6.1.1.4'
F F 0.0727 0.0534 'International Tables Vol C Tables 4.2.6.8 and 6.1.1.4'

loop_
_geom_angle_atom_site_label_1
_geom_angle_atom_site_label_2
_geom_angle_atom_site_label_3
_geom_angle
O2 B1 O3 113.17(16)
O2 B1 C6 121.25(16)
O3 B1 C6 125.57(17)
C4 O1 C1 105.95(14)
B1 O2 C14 107.89(13)
B1 O3 C15 107.93(13)
O1 C1 C2 104.86(16)
O1 C1 H1A 110.8
C2 C1 H1A 110.8
O1 C1 H1B 110.8
C2 C1 H1B 110.8
H1A C1 H1B 108.9
C3 C2 C1 101.08(16)
C3 C2 C5 111.83(16)
C1 C2 C5 111.83(17)
C3 C2 H2 110.6
C1 C2 H2 110.6
C5 C2 H2 110.6
C6 C3 C4 125.23(17)
C6 C3 C2 128.19(17)
C4 C3 C2 106.57(16)
O1 C4 C3 106.23(16)
O1 C4 H4A 110.5
C3 C4 H4A 110.5
O1 C4 H4B 110.5
C3 C4 H4B 110.5
H4A C4 H4B 108.7
C2 C5 H5A 109.5
C2 C5 H5B 109.5
H5A C5 H5B 109.5
C2 C5 H5C 109.5
H5A C5 H5C 109.5
H5B C5 H5C 109.5
C3 C6 C7 119.17(16)
C3 C6 B1 123.81(17)
C7 C6 B1 117.01(16)
C12 C7 C8 118.30(17)
C12 C7 C6 119.88(16)
C8 C7 C6 121.81(17)
C9 C8 C7 120.55(17)
C9 C8 H8 119.7
C7 C8 H8 119.7
C10 C9 C8 120.09(17)
C10 C9 H9 120.0
C8 C9 H9 120.0
C9 C10 C11 120.10(17)
C9 C10 C13 120.54(17)
C11 C10 C13 119.29(17)
C12 C11 C10 119.48(18)
C12 C11 H11 120.3
C10 C11 H11 120.3
C11 C12 C7 121.46(18)
C11 C12 H12 119.3
C7 C12 H12 119.3
F3 C13 F2 106.33(16)
F3 C13 F1 105.94(17)
F2 C13 F1 105.02(18)
F3 C13 C10 113.34(16)
F2 C13 C10 113.27(17)
F1 C13 C10 112.27(16)
O2 C14 C17 107.95(14)
O2 C14 C16 106.73(14)
C17 C14 C16 110.19(15)
O2 C14 C15 102.48(14)
C17 C14 C15 115.52(15)
C16 C14 C15 113.19(15)
O3 C15 C18 108.40(14)
O3 C15 C19 107.03(14)
C18 C15 C19 110.10(16)
O3 C15 C14 102.57(14)
C18 C15 C14 114.14(16)
C19 C15 C14 113.95(15)
C14 C16 H16A 109.5
C14 C16 H16B 109.5
H16A C16 H16B 109.5
C14 C16 H16C 109.5
H16A C16 H16C 109.5
H16B C16 H16C 109.5
C14 C17 H17A 109.5
C14 C17 H17B 109.5
H17A C17 H17B 109.5
C14 C17 H17C 109.5
H17A C17 H17C 109.5
H17B C17 H17C 109.5
C15 C18 H18A 109.5
C15 C18 H18B 109.5
H18A C18 H18B 109.5
C15 C18 H18C 109.5
H18A C18 H18C 109.5
H18B C18 H18C 109.5
C15 C19 H19A 109.5
C15 C19 H19B 109.5
H19A C19 H19B 109.5
C15 C19 H19C 109.5
H19A C19 H19C 109.5
H19B C19 H19C 109.5

loop_
_geom_bond_atom_site_label_1
_geom_bond_atom_site_label_2
_geom_bond_distance
B1 O2 1.369(2)
B1 O3 1.371(2)
B1 C6 1.557(3)
F1 C13 1.344(2)
F2 C13 1.334(2)
F3 C13 1.332(2)
O1 C4 1.424(2)
O1 C1 1.435(3)
O2 C14 1.464(2)
O3 C15 1.465(2)
C1 C2 1.525(3)
C1 H1A 0.9900
C1 H1B 0.9900
C2 C3 1.514(3)
C2 C5 1.532(3)
C2 H2 1.0000
C3 C6 1.343(3)
C3 C4 1.512(3)
C4 H4A 0.9900
C4 H4B 0.9900
C5 H5A 0.9800
C5 H5B 0.9800
C5 H5C 0.9800
C6 C7 1.504(3)
C7 C12 1.395(3)
C7 C8 1.396(3)
C8 C9 1.390(3)
C8 H8 0.9500
C9 C10 1.386(3)
C9 H9 0.9500
C10 C11 1.389(3)
C10 C13 1.492(3)
C11 C12 1.382(3)
C11 H11 0.9500
C12 H12 0.9500
C14 C17 1.515(2)
C14 C16 1.518(3)
C14 C15 1.574(2)
C15 C18 1.516(3)
C15 C19 1.519(3)
C16 H16A 0.9800
C16 H16B 0.9800
C16 H16C 0.9800
C17 H17A 0.9800
C17 H17B 0.9800
C17 H17C 0.9800
C18 H18A 0.9800
C18 H18B 0.9800
C18 H18C 0.9800
C19 H19A 0.9800
C19 H19B 0.9800
C19 H19C 0.9800

loop_
_geom_torsion_atom_site_label_1
_geom_torsion_atom_site_label_2
_geom_torsion_atom_site_label_3
_geom_torsion_atom_site_label_4
_geom_torsion
O3 B1 O2 C14 9.6(2)
C6 B1 O2 C14 -169.39(16)
O2 B1 O3 C15 7.2(2)
C6 B1 O3 C15 -173.88(17)
C4 O1 C1 C2 40.2(2)
O1 C1 C2 C3 -34.8(2)
O1 C1 C2 C5 84.3(2)
C1 C2 C3 C6 -161.1(2)
C5 C2 C3 C6 79.8(2)
C1 C2 C3 C4 17.50(19)
C5 C2 C3 C4 -101.62(18)
C1 O1 C4 C3 -28.2(2)
C6 C3 C4 O1 -175.89(18)
C2 C3 C4 O1 5.5(2)
C4 C3 C6 C7 0.6(3)
C2 C3 C6 C7 178.96(17)
C4 C3 C6 B1 -178.12(18)
C2 C3 C6 B1 0.2(3)
O2 B1 C6 C3 -159.02(18)
O3 B1 C6 C3 22.1(3)
O2 B1 C6 C7 22.2(3)
O3 B1 C6 C7 -156.68(17)
C3 C6 C7 C12 -98.3(2)
B1 C6 C7 C12 80.6(2)
C3 C6 C7 C8 82.2(2)
B1 C6 C7 C8 -98.9(2)
C12 C7 C8 C9 -0.9(3)
C6 C7 C8 C9 178.61(17)
C7 C8 C9 C10 0.1(3)
C8 C9 C10 C11 0.6(3)
C8 C9 C10 C13 -176.21(17)
C9 C10 C11 C12 -0.4(3)
C13 C10 C11 C12 176.46(17)
C10 C11 C12 C7 -0.5(3)
C8 C7 C12 C11 1.1(3)
C6 C7 C12 C11 -178.40(18)
C9 C10 C13 F3 -29.9(3)
C11 C10 C13 F3 153.23(18)
C9 C10 C13 F2 -151.19(18)
C11 C10 C13 F2 32.0(3)
C9 C10 C13 F1 90.1(2)
C11 C10 C13 F1 -86.8(2)
B1 O2 C14 C17 -143.03(15)
B1 O2 C14 C16 98.54(16)
B1 O2 C14 C15 -20.64(18)
B1 O3 C15 C18 -140.31(16)
B1 O3 C15 C19 100.96(17)
B1 O3 C15 C14 -19.26(18)
O2 C14 C15 O3 23.84(17)
C17 C14 C15 O3 140.94(15)
C16 C14 C15 O3 -90.71(17)
O2 C14 C15 C18 140.87(15)
C17 C14 C15 C18 -102.03(19)
C16 C14 C15 C18 26.3(2)
O2 C14 C15 C19 -91.46(17)
C17 C14 C15 C19 25.6(2)
C16 C14 C15 C19 153.98(16)
